data_7207918
loop_
_publ_author_name
'Sarkar, Arindam'
'Pal, Sushanta K.'
'Itkis, Mikhail E.'
'Tham, Fook S.'
'Haddon, Robert C.'

_publ_section_title
;
 Sulfur and selenium substituted spiro-biphenalenyl-boron neutral radicals
;
_journal_issue 17
_journal_name_full 'Journal of Materials Chemistry'
_journal_page_first 8245
_journal_paper_doi 10.1039/c2jm16001c
_journal_volume 22
_journal_year 2012
_chemical_formula_sum 'C34 H30 B O4 S4'
_chemical_formula_weight 641.63
_chemical_name_systematic
;
?
;
_space_group_IT_number 15
_symmetry_cell_setting monoclinic
_symmetry_space_group_name_Hall '-C 2yc'
_symmetry_space_group_name_H-M 'C 1 2/c 1'
_atom_sites_solution_hydrogens geom
_atom_sites_solution_primary direct
_atom_sites_solution_secondary difmap
_audit_creation_method SHELXL-97
_cell_angle_alpha 90.00
_cell_angle_beta 106.829(3)
_cell_angle_gamma 90.00
_cell_formula_units_Z 4
_cell_length_a 19.171(3)
_cell_length_b 8.6743(15)
_cell_length_c 18.273(3)
_cell_measurement_reflns_used 2618
_cell_measurement_temperature 296(2)
_cell_measurement_theta_max 28.43
_cell_measurement_theta_min 2.22
_cell_volume 2908.6(8)
_computing_cell_refinement 'Bruker SAINT'
_computing_data_collection 'Bruker APEX2'
_computing_data_reduction 'Bruker SAINT'
_computing_molecular_graphics 'Bruker SHELXTL'
_computing_publication_material 'Bruker SHELXTL'
_computing_structure_refinement 'SHELXL-97 (Sheldrick, 2008)'
_computing_structure_solution 'SHELXS-97 (Sheldrick, 2008)'
_diffrn_ambient_temperature 296(2)
_diffrn_measured_fraction_theta_full 0.999
_diffrn_measured_fraction_theta_max 0.999
_diffrn_measurement_device_type 'Bruker APEX-II CCD'
_diffrn_measurement_method '\f and \w scans'
_diffrn_radiation_monochromator graphite
_diffrn_radiation_source 'Normal-focus sealed tube'
_diffrn_radiation_type MoK\a
_diffrn_radiation_wavelength 0.71073
_diffrn_reflns_av_R_equivalents 0.0459
_diffrn_reflns_av_sigmaI/netI 0.0434
_diffrn_reflns_limit_h_max 26
_diffrn_reflns_limit_h_min -24
_diffrn_reflns_limit_k_max 12
_diffrn_reflns_limit_k_min -11
_diffrn_reflns_limit_l_max 25
_diffrn_reflns_limit_l_min -25
_diffrn_reflns_number 16785
_diffrn_reflns_theta_full 30.02
_diffrn_reflns_theta_max 30.02
_diffrn_reflns_theta_min 2.22
_exptl_absorpt_coefficient_mu 0.368
_exptl_absorpt_correction_T_max 0.9790
_exptl_absorpt_correction_T_min 0.9486
_exptl_absorpt_correction_type multi-scan
_exptl_absorpt_process_details 'Bruker SADABS'
_exptl_crystal_colour black
_exptl_crystal_density_diffrn 1.465
_exptl_crystal_density_meas ?
_exptl_crystal_density_method 'not measured'
_exptl_crystal_description 'prism frag'
_exptl_crystal_F_000 1340
_exptl_crystal_size_max 0.14
_exptl_crystal_size_mid 0.08
_exptl_crystal_size_min 0.06
_refine_diff_density_max 0.400
_refine_diff_density_min -0.218
_refine_diff_density_rms 0.062
_refine_ls_extinction_method none
_refine_ls_goodness_of_fit_ref 1.024
_refine_ls_hydrogen_treatment constr
_refine_ls_matrix_type full
_refine_ls_number_parameters 197
_refine_ls_number_reflns 4247
_refine_ls_number_restraints 0
_refine_ls_restrained_S_all 1.024
_refine_ls_R_factor_all 0.0713
_refine_ls_R_factor_gt 0.0434
_refine_ls_shift/su_max 0.002
_refine_ls_shift/su_mean 0.000
_refine_ls_structure_factor_coef Fsqd
_refine_ls_weighting_details 'calc w=1/[\s^2^(Fo^2^)+(0.0565P)^2^+0.8634P] where P=(Fo^2^+2Fc^2^)/3'
_refine_ls_weighting_scheme calc
_refine_ls_wR_factor_gt 0.1034
_refine_ls_wR_factor_ref 0.1166
_reflns_number_gt 2944
_reflns_number_total 4247
_reflns_threshold_expression >2sigma(I)
_cod_data_source_file c2jm16001c.txt
_cod_data_source_block rh173_296k_0m
_cod_depositor_comments
;
The following automatic conversions were performed:

'_symmetry_cell_setting' value 'Monoclinic' changed to 'monoclinic'
according to /home/saulius/struct/CIF-dictionaries/cif_core.dic
dictionary named 'cif_core.dic' version 2.4.1 from 2010-06-29.

Automatic conversion script
Id: cif_fix_values 1715 2011-07-08 13:25:40Z adriana 

The following automatic conversions were performed:

'_exptl_crystal_density_meas' value 'not measured' was changed to '?'
- the value is perceived as not measured.

Automatic conversion script
Id: cif_fix_values 3008 2015-01-20 13:52:24Z robertas 
;
_cod_original_cell_volume 2908.6(9)
_cod_original_sg_symbol_H-M C2/c
_cod_database_code 7207918

loop_
_symmetry_equiv_pos_as_xyz
'x, y, z'
'-x, y, -z+1/2'
'x+1/2, y+1/2, z'
'-x+1/2, y+1/2, -z+1/2'
'-x, -y, -z'
'x, -y, z-1/2'
'-x+1/2, -y+1/2, -z'
'x+1/2, -y+1/2, z-1/2'

loop_
_atom_site_label
_atom_site_type_symbol
_atom_site_fract_x
_atom_site_fract_y
_atom_site_fract_z
_atom_site_U_iso_or_equiv
_atom_site_adp_type
_atom_site_occupancy
_atom_site_symmetry_multiplicity
_atom_site_calc_flag
_atom_site_refinement_flags
B1 B 1.0000 0.6466(4) 0.7500 0.0273(6) Uani 1 2 d S
O1 O 1.03804(7) 0.74548(16) 0.81438(6) 0.0304(3) Uani 1 1 d .
C1 C 1.02459(9) 0.7420(2) 0.88209(9) 0.0239(4) Uani 1 1 d .
C2 C 1.06774(10) 0.8306(2) 0.94187(9) 0.0262(4) Uani 1 1 d .
H2 H 1.1059 0.8886 0.9344 0.031 Uiso 1 1 calc R
C3 C 1.05401(9) 0.8327(2) 1.01239(9) 0.0248(4) Uani 1 1 d .
C3A C 0.99504(9) 0.7444(2) 1.02499(9) 0.0241(4) Uani 1 1 d .
C4 C 0.97809(10) 0.7432(2) 1.09508(10) 0.0299(4) Uani 1 1 d .
H4 H 1.0059 0.8016 1.1358 0.036 Uiso 1 1 calc R
C5 C 0.92092(10) 0.6568(2) 1.10427(10) 0.0309(4) Uani 1 1 d .
H5 H 0.9106 0.6583 1.1509 0.037 Uiso 1 1 calc R
C6 C 0.87880(10) 0.5682(2) 1.04515(10) 0.0291(4) Uani 1 1 d .
H6 H 0.8408 0.5099 1.0527 0.035 Uiso 1 1 calc R
C6A C 0.89260(9) 0.5648(2) 0.97335(9) 0.0244(4) Uani 1 1 d .
C7 C 0.84958(9) 0.4762(2) 0.90955(10) 0.0250(4) Uani 1 1 d .
C8 C 0.86766(9) 0.4726(2) 0.84144(10) 0.0269(4) Uani 1 1 d .
H8 H 0.8402 0.4127 0.8011 0.032 Uiso 1 1 calc R
C9 C 0.92647(9) 0.5574(2) 0.83244(9) 0.0233(3) Uani 1 1 d .
C9A C 0.96721(9) 0.6517(2) 0.89237(9) 0.0219(3) Uani 1 1 d .
C9B C 0.95143(9) 0.6535(2) 0.96356(9) 0.0217(3) Uani 1 1 d .
S3 S 1.10601(3) 0.94065(6) 1.08965(3) 0.03251(14) Uani 1 1 d .
O9 O 0.94406(7) 0.54791(15) 0.76705(6) 0.0300(3) Uani 1 1 d .
C10 C 1.17181(11) 1.0396(2) 1.05297(11) 0.0333(4) Uani 1 1 d .
H10A H 1.1999 0.9655 1.0335 0.040 Uiso 1 1 calc R
H10B H 1.1470 1.1076 1.0114 0.040 Uiso 1 1 calc R
C11 C 1.22205(12) 1.1326(3) 1.11734(13) 0.0450(5) Uani 1 1 d .
H11A H 1.1935 1.1990 1.1394 0.067 Uiso 1 1 calc R
H11B H 1.2542 1.1937 1.0975 0.067 Uiso 1 1 calc R
H11C H 1.2502 1.0638 1.1558 0.067 Uiso 1 1 calc R
S7 S 0.77600(3) 0.37277(6) 0.92452(3) 0.03451(14) Uani 1 1 d .
C12 C 0.71538(11) 0.3338(3) 0.83119(12) 0.0445(5) Uani 1 1 d .
H12A H 0.7434 0.2926 0.7992 0.053 Uiso 1 1 calc R
H12B H 0.6808 0.2554 0.8356 0.053 Uiso 1 1 calc R
C13 C 0.67434(14) 0.4724(4) 0.79296(16) 0.0685(8) Uani 1 1 d .
H13A H 0.6484 0.5172 0.8255 0.103 Uiso 1 1 calc R
H13B H 0.6403 0.4424 0.7453 0.103 Uiso 1 1 calc R
H13C H 0.7079 0.5465 0.7836 0.103 Uiso 1 1 calc R

loop_
_atom_site_aniso_label
_atom_site_aniso_U_11
_atom_site_aniso_U_22
_atom_site_aniso_U_33
_atom_site_aniso_U_23
_atom_site_aniso_U_13
_atom_site_aniso_U_12
B1 0.0247(14) 0.0396(17) 0.0205(12) 0.000 0.0112(11) 0.000
O1 0.0293(7) 0.0456(8) 0.0202(6) -0.0028(5) 0.0132(5) -0.0094(6)
C1 0.0224(8) 0.0316(9) 0.0192(7) 0.0008(6) 0.0083(6) 0.0014(7)
C2 0.0231(9) 0.0335(10) 0.0240(8) -0.0006(7) 0.0101(7) -0.0027(7)
C3 0.0234(9) 0.0283(9) 0.0227(8) -0.0022(7) 0.0068(7) 0.0012(7)
C3A 0.0236(9) 0.0300(9) 0.0196(7) 0.0007(6) 0.0074(6) 0.0036(7)
C4 0.0311(10) 0.0388(11) 0.0209(8) -0.0024(7) 0.0090(7) 0.0025(8)
C5 0.0335(10) 0.0423(11) 0.0210(8) 0.0017(7) 0.0143(7) 0.0030(8)
C6 0.0275(9) 0.0367(10) 0.0279(9) 0.0023(7) 0.0155(7) -0.0002(8)
C6A 0.0238(9) 0.0285(9) 0.0225(8) 0.0024(7) 0.0093(7) 0.0035(7)
C7 0.0204(8) 0.0283(9) 0.0278(8) 0.0025(7) 0.0095(7) 0.0000(7)
C8 0.0235(9) 0.0354(10) 0.0222(8) -0.0035(7) 0.0071(7) -0.0020(7)
C9 0.0212(8) 0.0316(9) 0.0189(7) 0.0007(6) 0.0086(6) 0.0020(7)
C9A 0.0209(8) 0.0278(9) 0.0185(7) 0.0010(6) 0.0080(6) 0.0012(7)
C9B 0.0205(8) 0.0267(9) 0.0203(7) 0.0016(6) 0.0096(6) 0.0038(7)
S3 0.0319(3) 0.0409(3) 0.0255(2) -0.00926(19) 0.00945(18) -0.0068(2)
O9 0.0295(7) 0.0437(8) 0.0200(6) -0.0062(5) 0.0125(5) -0.0074(6)
C10 0.0314(10) 0.0351(11) 0.0351(10) -0.0054(8) 0.0122(8) -0.0033(8)
C11 0.0373(12) 0.0461(13) 0.0502(13) -0.0136(10) 0.0106(10) -0.0089(10)
S7 0.0275(3) 0.0456(3) 0.0338(3) 0.0026(2) 0.0142(2) -0.0075(2)
C12 0.0319(11) 0.0612(15) 0.0432(12) -0.0075(10) 0.0154(9) -0.0179(10)
C13 0.0436(14) 0.105(2) 0.0531(15) 0.0289(15) 0.0073(12) -0.0050(15)

loop_
_atom_type_symbol
_atom_type_description
_atom_type_scat_dispersion_real
_atom_type_scat_dispersion_imag
_atom_type_scat_source
C C 0.0033 0.0016 'International Tables Vol C Tables 4.2.6.8 and 6.1.1.4'
H H 0.0000 0.0000 'International Tables Vol C Tables 4.2.6.8 and 6.1.1.4'
B B 0.0013 0.0007 'International Tables Vol C Tables 4.2.6.8 and 6.1.1.4'
O O 0.0106 0.0060 'International Tables Vol C Tables 4.2.6.8 and 6.1.1.4'
S S 0.1246 0.1234 'International Tables Vol C Tables 4.2.6.8 and 6.1.1.4'

loop_
_geom_angle_atom_site_label_1
_geom_angle_atom_site_label_2
_geom_angle_atom_site_label_3
_geom_angle
_geom_angle_site_symmetry_1
_geom_angle_site_symmetry_3
O1 B1 O1 108.5(2) . 2_756
O1 B1 O9 113.13(6) . .
O1 B1 O9 106.60(7) 2_756 .
O1 B1 O9 106.60(7) . 2_756
O1 B1 O9 113.13(6) 2_756 2_756
O9 B1 O9 109.0(2) . 2_756
C1 O1 B1 123.03(13) . .
O1 C1 C2 118.92(15) . .
O1 C1 C9A 120.29(15) . .
C2 C1 C9A 120.78(15) . .
C3 C2 C1 120.36(16) . .
C3 C2 H2 119.8 . .
C1 C2 H2 119.8 . .
C2 C3 C3A 120.72(16) . .
C2 C3 S3 122.71(14) . .
C3A C3 S3 116.58(12) . .
C4 C3A C9B 118.28(16) . .
C4 C3A C3 123.23(16) . .
C9B C3A C3 118.49(14) . .
C5 C4 C3A 121.04(17) . .
C5 C4 H4 119.5 . .
C3A C4 H4 119.5 . .
C4 C5 C6 120.89(16) . .
C4 C5 H5 119.6 . .
C6 C5 H5 119.6 . .
C5 C6 C6A 120.97(17) . .
C5 C6 H6 119.5 . .
C6A C6 H6 119.5 . .
C6 C6A C9B 118.38(16) . .
C6 C6A C7 123.11(16) . .
C9B C6A C7 118.50(15) . .
C8 C7 C6A 120.39(16) . .
C8 C7 S7 123.27(14) . .
C6A C7 S7 116.32(12) . .
C7 C8 C9 120.97(16) . .
C7 C8 H8 119.5 . .
C9 C8 H8 119.5 . .
O9 C9 C8 119.67(15) . .
O9 C9 C9A 120.34(15) . .
C8 C9 C9A 119.99(14) . .
C1 C9A C9 119.92(14) . .
C1 C9A C9B 119.93(15) . .
C9 C9A C9B 120.15(15) . .
C9A C9B C6A 119.86(15) . .
C9A C9B C3A 119.70(15) . .
C6A C9B C3A 120.44(14) . .
C3 S3 C10 104.55(9) . .
C9 O9 B1 122.76(13) . .
C11 C10 S3 108.62(14) . .
C11 C10 H10A 110.0 . .
S3 C10 H10A 110.0 . .
C11 C10 H10B 110.0 . .
S3 C10 H10B 110.0 . .
H10A C10 H10B 108.3 . .
C10 C11 H11A 109.5 . .
C10 C11 H11B 109.5 . .
H11A C11 H11B 109.5 . .
C10 C11 H11C 109.5 . .
H11A C11 H11C 109.5 . .
H11B C11 H11C 109.5 . .
C7 S7 C12 106.01(9) . .
C13 C12 S7 113.64(19) . .
C13 C12 H12A 108.8 . .
S7 C12 H12A 108.8 . .
C13 C12 H12B 108.8 . .
S7 C12 H12B 108.8 . .
H12A C12 H12B 107.7 . .
C12 C13 H13A 109.5 . .
C12 C13 H13B 109.5 . .
H13A C13 H13B 109.5 . .
C12 C13 H13C 109.5 . .
H13A C13 H13C 109.5 . .
H13B C13 H13C 109.5 . .

loop_
_geom_bond_atom_site_label_1
_geom_bond_atom_site_label_2
_geom_bond_distance
_geom_bond_site_symmetry_2
B1 O1 1.468(2) .
B1 O1 1.468(2) 2_756
B1 O9 1.474(2) .
B1 O9 1.474(2) 2_756
O1 C1 1.3352(19) .
C1 C2 1.395(2) .
C1 C9A 1.407(2) .
C2 C3 1.388(2) .
C2 H2 0.9300 .
C3 C3A 1.438(2) .
C3 S3 1.7461(17) .
C3A C4 1.410(2) .
C3A C9B 1.427(2) .
C4 C5 1.377(3) .
C4 H4 0.9300 .
C5 C6 1.380(3) .
C5 H5 0.9300 .
C6 C6A 1.412(2) .
C6 H6 0.9300 .
C6A C9B 1.419(2) .
C6A C7 1.440(2) .
C7 C8 1.386(2) .
C7 S7 1.7587(18) .
C8 C9 1.395(2) .
C8 H8 0.9300 .
C9 O9 1.3348(18) .
C9 C9A 1.408(2) .
C9A C9B 1.418(2) .
S3 C10 1.808(2) .
C10 C11 1.518(3) .
C10 H10A 0.9700 .
C10 H10B 0.9700 .
C11 H11A 0.9600 .
C11 H11B 0.9600 .
C11 H11C 0.9600 .
S7 C12 1.796(2) .
C12 C13 1.494(4) .
C12 H12A 0.9700 .
C12 H12B 0.9700 .
C13 H13A 0.9600 .
C13 H13B 0.9600 .
C13 H13C 0.9600 .

loop_
_geom_torsion_atom_site_label_1
_geom_torsion_atom_site_label_2
_geom_torsion_atom_site_label_3
_geom_torsion_atom_site_label_4
_geom_torsion
_geom_torsion_site_symmetry_1
O1 B1 O1 C1 120.09(16) 2_756
O9 B1 O1 C1 2.0(3) .
O9 B1 O1 C1 -117.78(15) 2_756
B1 O1 C1 C2 174.56(17) .
B1 O1 C1 C9A -6.2(3) .
O1 C1 C2 C3 178.34(16) .
C9A C1 C2 C3 -0.9(3) .
C1 C2 C3 C3A -0.3(3) .
C1 C2 C3 S3 179.85(14) .
C2 C3 C3A C4 -179.37(17) .
S3 C3 C3A C4 0.5(2) .
C2 C3 C3A C9B 0.6(3) .
S3 C3 C3A C9B -179.53(13) .
C9B C3A C4 C5 -0.1(3) .
C3 C3A C4 C5 179.89(17) .
C3A C4 C5 C6 0.4(3) .
C4 C5 C6 C6A -0.7(3) .
C5 C6 C6A C9B 0.7(3) .
C5 C6 C6A C7 -178.98(17) .
C6 C6A C7 C8 -177.37(17) .
C9B C6A C7 C8 3.0(3) .
C6 C6A C7 S7 1.3(2) .
C9B C6A C7 S7 -178.38(13) .
C6A C7 C8 C9 -1.7(3) .
S7 C7 C8 C9 179.73(13) .
C7 C8 C9 O9 177.87(16) .
C7 C8 C9 C9A -1.7(3) .
O1 C1 C9A C9 3.7(3) .
C2 C1 C9A C9 -177.00(16) .
O1 C1 C9A C9B -177.46(15) .
C2 C1 C9A C9B 1.8(3) .
O9 C9 C9A C1 3.0(3) .
C8 C9 C9A C1 -177.39(16) .
O9 C9 C9A C9B -175.75(16) .
C8 C9 C9A C9B 3.8(3) .
C1 C9A C9B C6A 178.71(16) .
C9 C9A C9B C6A -2.5(2) .
C1 C9A C9B C3A -1.4(2) .
C9 C9A C9B C3A 177.35(16) .
C6 C6A C9B C9A 179.47(16) .
C7 C6A C9B C9A -0.9(2) .
C6 C6A C9B C3A -0.4(2) .
C7 C6A C9B C3A 179.30(16) .
C4 C3A C9B C9A -179.77(16) .
C3 C3A C9B C9A 0.3(2) .
C4 C3A C9B C6A 0.1(2) .
C3 C3A C9B C6A -179.88(15) .
C2 C3 S3 C10 1.69(18) .
C3A C3 S3 C10 -178.19(14) .
C8 C9 O9 B1 173.04(16) .
C9A C9 O9 B1 -7.4(3) .
O1 B1 O9 C9 4.9(2) .
O1 B1 O9 C9 -114.25(15) 2_756
O9 B1 O9 C9 123.31(16) 2_756
C3 S3 C10 C11 -177.75(14) .
C8 C7 S7 C12 -21.60(19) .
C6A C7 S7 C12 159.79(14) .
C7 S7 C12 C13 -73.08(18) .
